data_7053859
loop_
_publ_author_name
'Mariconda, Annaluisa'
'Grisi, Fabia'
'Costabile, Chiara'
'Falcone, Salvatore'
'Bertolasi, Valerio'
'Longo, Pasquale'

_publ_section_title
;
 Synthesis, characterization and catalytic behaviour of a palladium
 complex bearing a hydroxy-functionalized N-heterocyclic carbene ligand
;
_journal_issue 2
_journal_name_full 'New Journal of Chemistry'
_journal_page_first 762
_journal_paper_doi 10.1039/c3nj01281f
_journal_volume 38
_journal_year 2014
_chemical_formula_moiety 'C12 H19 Cl2 N3 O Pd'
_chemical_formula_sum 'C12 H19 Cl2 N3 O Pd'
_chemical_formula_weight 398.60
_chemical_name_systematic
;
 ?
;
_space_group_IT_number 2
_symmetry_cell_setting triclinic
_symmetry_space_group_name_Hall '-P 1'
_symmetry_space_group_name_H-M 'P -1'
_atom_sites_solution_hydrogens geom
_atom_sites_solution_primary direct
_atom_sites_solution_secondary difmap
_audit_creation_method SHELXL-97
_cell_angle_alpha 69.9746(9)
_cell_angle_beta 77.7173(10)
_cell_angle_gamma 68.1433(10)
_cell_formula_units_Z 2
_cell_length_a 8.9793(2)
_cell_length_b 9.1591(2)
_cell_length_c 11.2703(3)
_cell_measurement_reflns_used 13174
_cell_measurement_temperature 295
_cell_measurement_theta_max 32.00
_cell_measurement_theta_min 3.58
_cell_volume 804.39(3)
_computing_cell_refinement 'Denzo SMN (Otwinowski & Minor, 1997)'
_computing_data_collection 'COLLECT (Nonius, 1997)'
_computing_data_reduction 'Denzo SMN (Otwinowski & Minor, 1997)'
_computing_molecular_graphics 'ORTEPIII (Burnett & Johnson, 1996)'
_computing_publication_material 'SHELXL-97 (Sheldrick, 1997), PARST (Nardelli, 1995), Spek (PLATON, 2009)'
_computing_structure_refinement 'SHELXL-97 (Sheldrick, 1997)'
_computing_structure_solution 'SIR97 (Altomare et al., 1999)'
_diffrn_ambient_temperature 295
_diffrn_measured_fraction_theta_full 0.985
_diffrn_measured_fraction_theta_max 0.985
_diffrn_measurement_device_type 'Nonius Kappa CCD'
_diffrn_measurement_method '\f scans and \w scans'
_diffrn_radiation_monochromator graphite
_diffrn_radiation_source 'fine-focus sealed tube'
_diffrn_radiation_type MoK\a
_diffrn_radiation_wavelength 0.71073
_diffrn_reflns_av_R_equivalents 0.0481
_diffrn_reflns_av_sigmaI/netI 0.0491
_diffrn_reflns_limit_h_max 13
_diffrn_reflns_limit_h_min -13
_diffrn_reflns_limit_k_max 13
_diffrn_reflns_limit_k_min -12
_diffrn_reflns_limit_l_max 16
_diffrn_reflns_limit_l_min -15
_diffrn_reflns_number 13174
_diffrn_reflns_theta_full 32.03
_diffrn_reflns_theta_max 32.03
_diffrn_reflns_theta_min 3.58
_exptl_absorpt_coefficient_mu 1.481
_exptl_absorpt_correction_T_max 0.844
_exptl_absorpt_correction_T_min 0.653
_exptl_absorpt_correction_type empirical
_exptl_absorpt_process_details 'SORTAV (R.H. Blessing, Acta Crystallogr., 1995, A51, 33)'
_exptl_crystal_colour yellow
_exptl_crystal_density_diffrn 1.646
_exptl_crystal_density_method 'not measured'
_exptl_crystal_description prismatic
_exptl_crystal_F_000 400
_exptl_crystal_size_max 0.53
_exptl_crystal_size_mid 0.24
_exptl_crystal_size_min 0.12
_refine_diff_density_max 0.480
_refine_diff_density_min -1.125
_refine_diff_density_rms 0.110
_refine_ls_extinction_method none
_refine_ls_goodness_of_fit_ref 1.040
_refine_ls_hydrogen_treatment mixed
_refine_ls_matrix_type full
_refine_ls_number_parameters 178
_refine_ls_number_reflns 5532
_refine_ls_number_restraints 0
_refine_ls_restrained_S_all 1.040
_refine_ls_R_factor_all 0.0524
_refine_ls_R_factor_gt 0.0354
_refine_ls_shift/su_max 0.001
_refine_ls_shift/su_mean 0.000
_refine_ls_structure_factor_coef Fsqd
_refine_ls_weighting_details 'calc w=1/[\s^2^(Fo^2^)+(0.0426P)^2^+0.0000P] where P=(Fo^2^+2Fc^2^)/3'
_refine_ls_weighting_scheme calc
_refine_ls_wR_factor_gt 0.0799
_refine_ls_wR_factor_ref 0.0853
_reflns_number_gt 4361
_reflns_number_total 5532
_reflns_threshold_expression I>2sigma(I)
_cod_data_source_file c3nj01281f.txt
_cod_data_source_block Pd
_cod_depositor_comments
;
The following automatic conversions were performed:

'_symmetry_cell_setting' value 'Triclinic' changed to 'triclinic'
according to
/usr/data/users/saulius/automatic-downloads/current/RSC/lib/dictionaries/cif_core.dic
dictionary named 'cif_core.dic' version 2.4.2 from 2011-04-26.

Automatic conversion script
Id: cif_fix_values 2281 2013-09-26 08:29:07Z andrius 
;
_cod_original_sg_symbol_H-M P-1
_cod_database_code 7053859

loop_
_symmetry_equiv_pos_as_xyz
'x, y, z'
'-x, -y, -z'

loop_
_atom_site_label
_atom_site_type_symbol
_atom_site_fract_x
_atom_site_fract_y
_atom_site_fract_z
_atom_site_U_iso_or_equiv
_atom_site_adp_type
_atom_site_occupancy
_atom_site_symmetry_multiplicity
_atom_site_calc_flag
_atom_site_refinement_flags
Pd1 Pd 0.170426(16) -0.230998(17) -0.269478(13) 0.03489(7) Uani 1 1 d .
Cl1 Cl 0.22305(9) -0.04686(9) -0.20142(7) 0.06233(17) Uani 1 1 d .
Cl2 Cl 0.12652(8) -0.41436(8) -0.34398(7) 0.05838(15) Uani 1 1 d .
C1 C 0.3509(2) -0.2191(2) -0.39943(18) 0.0326(4) Uani 1 1 d .
N1 N 0.50552(19) -0.31724(18) -0.39288(15) 0.0356(3) Uani 1 1 d .
C2 C 0.5965(2) -0.2627(3) -0.5031(2) 0.0427(5) Uani 1 1 d .
H2 H 0.7068 -0.3087 -0.5217 0.051 Uiso 1 1 calc R
C3 C 0.4969(3) -0.1317(3) -0.5782(2) 0.0409(5) Uani 1 1 d .
H3 H 0.5245 -0.0698 -0.6588 0.049 Uiso 1 1 calc R
N2 N 0.34572(19) -0.10584(19) -0.51318(15) 0.0353(3) Uani 1 1 d .
C4 C 0.2001(3) 0.0272(3) -0.5599(2) 0.0525(6) Uani 1 1 d .
H4A H 0.1297 -0.0175 -0.5789 0.079 Uiso 1 1 calc R
H4B H 0.2290 0.1043 -0.6354 0.079 Uiso 1 1 calc R
H4C H 0.1459 0.0820 -0.4962 0.079 Uiso 1 1 calc R
C5 C 0.5678(2) -0.4556(2) -0.2818(2) 0.0396(4) Uani 1 1 d .
H5 H 0.4754 -0.4687 -0.2198 0.047 Uiso 1 1 calc R
C6 C 0.6787(3) -0.4172(3) -0.2198(2) 0.0462(5) Uani 1 1 d .
H6 H 0.7696 -0.4010 -0.2824 0.055 Uiso 1 1 calc R
C7 C 0.7456(3) -0.5628(3) -0.1087(2) 0.0547(6) Uani 1 1 d .
H7A H 0.8188 -0.5390 -0.0717 0.066 Uiso 1 1 calc R
H7B H 0.6576 -0.5794 -0.0445 0.066 Uiso 1 1 calc R
C8 C 0.8337(3) -0.7190(3) -0.1462(3) 0.0631(7) Uani 1 1 d .
H8A H 0.8727 -0.8092 -0.0720 0.076 Uiso 1 1 calc R
H8B H 0.9259 -0.7060 -0.2067 0.076 Uiso 1 1 calc R
C9 C 0.7208(4) -0.7570(3) -0.2049(3) 0.0656(7) Uani 1 1 d .
H9A H 0.6345 -0.7802 -0.1414 0.079 Uiso 1 1 calc R
H9B H 0.7794 -0.8544 -0.2325 0.079 Uiso 1 1 calc R
C10 C 0.6485(3) -0.6140(3) -0.3182(2) 0.0551(6) Uani 1 1 d .
H10A H 0.7330 -0.6004 -0.3866 0.066 Uiso 1 1 calc R
H10B H 0.5699 -0.6388 -0.3486 0.066 Uiso 1 1 calc R
O1 O 0.6018(3) -0.2716(2) -0.18210(19) 0.0601(5) Uani 1 1 d .
N3 N -0.0237(2) -0.2367(2) -0.13049(17) 0.0455(4) Uani 1 1 d .
C11 C -0.1252(3) -0.2356(3) -0.0527(2) 0.0417(5) Uani 1 1 d .
C12 C -0.2563(3) -0.2337(4) 0.0491(2) 0.0656(7) Uani 1 1 d .
H12A H -0.2174 -0.3185 0.1247 0.098 Uiso 1 1 calc R
H12B H -0.3420 -0.2526 0.0245 0.098 Uiso 1 1 calc R
H12C H -0.2958 -0.1287 0.0653 0.098 Uiso 1 1 calc R
H1 H 0.515(3) -0.280(3) -0.174(3) 0.060(9) Uiso 1 1 d .

loop_
_atom_site_aniso_label
_atom_site_aniso_U_11
_atom_site_aniso_U_22
_atom_site_aniso_U_33
_atom_site_aniso_U_23
_atom_site_aniso_U_13
_atom_site_aniso_U_12
Pd1 0.03028(9) 0.03598(10) 0.03314(9) -0.00549(6) -0.00101(6) -0.01027(6)
Cl1 0.0598(4) 0.0710(4) 0.0733(4) -0.0448(3) 0.0212(3) -0.0335(3)
Cl2 0.0576(4) 0.0646(4) 0.0676(4) -0.0315(3) 0.0094(3) -0.0332(3)
C1 0.0318(9) 0.0344(9) 0.0322(9) -0.0080(7) -0.0041(7) -0.0124(7)
N1 0.0327(8) 0.0383(8) 0.0343(8) -0.0103(7) -0.0040(7) -0.0098(6)
C2 0.0315(10) 0.0540(12) 0.0442(11) -0.0201(10) 0.0039(9) -0.0145(9)
C3 0.0448(12) 0.0500(12) 0.0334(10) -0.0125(9) 0.0035(9) -0.0252(9)
N2 0.0348(8) 0.0370(8) 0.0335(8) -0.0055(6) -0.0043(7) -0.0150(7)
C4 0.0445(12) 0.0502(12) 0.0491(13) 0.0048(10) -0.0136(10) -0.0131(9)
C5 0.0380(10) 0.0368(10) 0.0415(11) -0.0091(8) -0.0076(9) -0.0094(8)
C6 0.0474(12) 0.0432(11) 0.0473(12) -0.0132(9) -0.0104(10) -0.0107(9)
C7 0.0545(14) 0.0523(13) 0.0503(13) -0.0114(11) -0.0176(12) -0.0063(11)
C8 0.0584(15) 0.0507(13) 0.0656(16) -0.0113(12) -0.0223(13) 0.0020(11)
C9 0.0733(18) 0.0344(11) 0.0809(19) -0.0134(12) -0.0157(16) -0.0072(11)
C10 0.0661(15) 0.0427(12) 0.0589(14) -0.0212(11) -0.0167(12) -0.0085(11)
O1 0.0646(12) 0.0515(10) 0.0713(12) -0.0289(9) -0.0247(10) -0.0068(9)
N3 0.0371(9) 0.0519(10) 0.0430(10) -0.0093(8) -0.0014(8) -0.0150(8)
C11 0.0371(11) 0.0520(12) 0.0377(11) -0.0129(9) -0.0022(9) -0.0172(9)
C12 0.0624(16) 0.097(2) 0.0527(15) -0.0382(15) 0.0192(13) -0.0419(15)

loop_
_atom_type_symbol
_atom_type_description
_atom_type_scat_dispersion_real
_atom_type_scat_dispersion_imag
_atom_type_scat_source
Pd Pd -0.9988 1.0072 'International Tables Vol C Tables 4.2.6.8 and 6.1.1.4'
C C 0.0033 0.0016 'International Tables Vol C Tables 4.2.6.8 and 6.1.1.4'
H H 0.0000 0.0000 'International Tables Vol C Tables 4.2.6.8 and 6.1.1.4'
Cl Cl 0.1484 0.1585 'International Tables Vol C Tables 4.2.6.8 and 6.1.1.4'
N N 0.0061 0.0033 'International Tables Vol C Tables 4.2.6.8 and 6.1.1.4'
O O 0.0106 0.0060 'International Tables Vol C Tables 4.2.6.8 and 6.1.1.4'

loop_
_geom_angle_atom_site_label_1
_geom_angle_atom_site_label_2
_geom_angle_atom_site_label_3
_geom_angle
C1 Pd1 N3 178.32(7)
C1 Pd1 Cl2 89.71(6)
N3 Pd1 Cl2 91.78(6)
C1 Pd1 Cl1 87.92(6)
N3 Pd1 Cl1 90.60(6)
Cl2 Pd1 Cl1 177.62(2)
N2 C1 N1 106.04(16)
N2 C1 Pd1 126.18(14)
N1 C1 Pd1 127.75(14)
C1 N1 C2 109.45(16)
C1 N1 C5 124.67(16)
C2 N1 C5 125.80(16)
C3 C2 N1 107.45(18)
C3 C2 H2 126.3
N1 C2 H2 126.3
C2 C3 N2 106.80(18)
C2 C3 H3 126.6
N2 C3 H3 126.6
C1 N2 C3 110.25(16)
C1 N2 C4 124.59(17)
C3 N2 C4 125.15(17)
N2 C4 H4A 109.5
N2 C4 H4B 109.5
H4A C4 H4B 109.5
N2 C4 H4C 109.5
H4A C4 H4C 109.5
H4B C4 H4C 109.5
N1 C5 C10 110.62(17)
N1 C5 C6 110.44(16)
C10 C5 C6 112.79(18)
N1 C5 H5 107.6
C10 C5 H5 107.6
C6 C5 H5 107.6
O1 C6 C7 111.15(19)
O1 C6 C5 112.85(18)
C7 C6 C5 109.56(19)
O1 C6 H6 107.7
C7 C6 H6 107.7
C5 C6 H6 107.7
C8 C7 C6 112.7(2)
C8 C7 H7A 109.1
C6 C7 H7A 109.1
C8 C7 H7B 109.1
C6 C7 H7B 109.1
H7A C7 H7B 107.8
C7 C8 C9 109.6(2)
C7 C8 H8A 109.8
C9 C8 H8A 109.8
C7 C8 H8B 109.8
C9 C8 H8B 109.8
H8A C8 H8B 108.2
C8 C9 C10 111.8(2)
C8 C9 H9A 109.3
C10 C9 H9A 109.3
C8 C9 H9B 109.3
C10 C9 H9B 109.3
H9A C9 H9B 107.9
C5 C10 C9 111.0(2)
C5 C10 H10A 109.4
C9 C10 H10A 109.4
C5 C10 H10B 109.4
C9 C10 H10B 109.4
H10A C10 H10B 108.0
C6 O1 H1 93(2)
C11 N3 Pd1 176.26(19)
N3 C11 C12 179.4(2)
C11 C12 H12A 109.5
C11 C12 H12B 109.5
H12A C12 H12B 109.5
C11 C12 H12C 109.5
H12A C12 H12C 109.5
H12B C12 H12C 109.5

loop_
_geom_bond_atom_site_label_1
_geom_bond_atom_site_label_2
_geom_bond_distance
Pd1 C1 1.9484(19)
Pd1 N3 2.0842(19)
Pd1 Cl2 2.2979(6)
Pd1 Cl1 2.2999(6)
C1 N2 1.342(2)
C1 N1 1.345(2)
N1 C2 1.381(2)
N1 C5 1.473(2)
C2 C3 1.335(3)
C2 H2 0.9300
C3 N2 1.375(3)
C3 H3 0.9300
N2 C4 1.463(2)
C4 H4A 0.9600
C4 H4B 0.9600
C4 H4C 0.9600
C5 C10 1.515(3)
C5 C6 1.527(3)
C5 H5 0.9800
C6 O1 1.419(3)
C6 C7 1.512(3)
C6 H6 0.9800
C7 C8 1.509(3)
C7 H7A 0.9700
C7 H7B 0.9700
C8 C9 1.514(4)
C8 H8A 0.9700
C8 H8B 0.9700
C9 C10 1.531(3)
C9 H9A 0.9700
C9 H9B 0.9700
C10 H10A 0.9700
C10 H10B 0.9700
O1 H1 0.79(3)
N3 C11 1.122(3)
C11 C12 1.458(3)
C12 H12A 0.9600
C12 H12B 0.9600
C12 H12C 0.9600
